data_1547446
loop_
_publ_author_name
'Anuradha R. Pallipurath'
'Jonathan M. Skelton'
'Mark R. Warren'
'Naghmeh Kamali'
'Patrick McArdle'
'Andrea Erxleben'

_publ_section_title
;
 Sulfamerazine: Understanding the Influence of Slip Planes in the
 Polymorphic Phase Transformation through X-Ray Crystallographic Studies
 and ab Initio Lattice Dynamics
;
_journal_name_full 'Molecular Pharmaceutics'
_journal_page_first 3735
_journal_page_last 3748
_journal_paper_doi 10.1021/acs.molpharmaceut.5b00504
_journal_volume 12
_journal_year 2015
_chemical_formula_moiety 'C11 H12 N4 O2 S'
_chemical_formula_sum 'C11 H12 N4 O2 S'
_chemical_formula_weight 264.31
_chemical_name_common Sulfamerazine
_chemical_name_systematic 4-amino-N-(4-methylpyrimidin-2-yl)
_space_group_crystal_system orthorhombic
_space_group_IT_number 61
_space_group_name_Hall '-P 2ac 2ab'
_space_group_name_H-M_alt 'P b c a'
_symmetry_space_group_name_Hall '-P 2ac 2ab'
_symmetry_space_group_name_H-M 'P b c a'
_atom_sites_solution_hydrogens mixed
_cell_angle_alpha 90
_cell_angle_beta 90
_cell_angle_gamma 90
_cell_formula_units_Z 8
_cell_length_a 9.1237(2)
_cell_length_b 11.6442(2)
_cell_length_c 22.8738(4)
_cell_measurement_reflns_used 8053
_cell_measurement_temperature 240
_cell_measurement_theta_max 29.4910
_cell_measurement_theta_min 1.7280
_cell_volume 2430.07(8)
_computing_cell_refinement
;
CrysAlisPro, Agilent Technologies,
Version 1.171.37.34 (release 22-05-2014 CrysAlis171 .NET)
(compiled May 22 2014,16:03:01)
;
_computing_data_collection
;
CrysAlisPro, Agilent Technologies,
Version 1.171.37.34 (release 22-05-2014 CrysAlis171 .NET)
(compiled May 22 2014,16:03:01)
;
_computing_data_reduction
;
CrysAlisPro, Agilent Technologies,
Version 1.171.37.34 (release 22-05-2014 CrysAlis171 .NET)
(compiled May 22 2014,16:03:01)
;
_computing_molecular_graphics OSCAIL
_computing_structure_refinement 'SHELXL-2014/7 (Sheldrick, 2014)'
_computing_structure_solution SHELXT
_diffrn_ambient_temperature 240
_diffrn_measured_fraction_theta_full 0.990
_diffrn_measured_fraction_theta_max 0.973
_diffrn_measurement_device 'CrystalLogic Kappa (3 circle)'
_diffrn_measurement_device_type 'Rigaku Saturn724+ (2x2 bin mode)'
_diffrn_measurement_method
;
omega rotation with 1 degree frames
;
_diffrn_measurement_specimen_support 'MiTeGen loop'
_diffrn_radiation_monochromator 'double crystal Silicon 111'
_diffrn_radiation_source 'Diamond Light Source Beamline I19'
_diffrn_radiation_type Synchrotron
_diffrn_radiation_wavelength 0.68890
_diffrn_reflns_av_R_equivalents 0.0657
_diffrn_reflns_av_unetI/netI 0.0408
_diffrn_reflns_Laue_measured_fraction_full 0.990
_diffrn_reflns_Laue_measured_fraction_max 0.973
_diffrn_reflns_limit_h_max 11
_diffrn_reflns_limit_h_min -12
_diffrn_reflns_limit_k_max 13
_diffrn_reflns_limit_k_min -16
_diffrn_reflns_limit_l_max 32
_diffrn_reflns_limit_l_min -31
_diffrn_reflns_number 21692
_diffrn_reflns_point_group_measured_fraction_full 0.990
_diffrn_reflns_point_group_measured_fraction_max 0.973
_diffrn_reflns_theta_full 24.415
_diffrn_reflns_theta_max 29.472
_diffrn_reflns_theta_min 1.726
_exptl_absorpt_coefficient_mu 0.266
_exptl_absorpt_correction_T_max 1.00000
_exptl_absorpt_correction_T_min 0.95866
_exptl_absorpt_correction_type multi-scan
_exptl_absorpt_process_details
;
CrysAlisPro, Agilent Technologies,
Version 1.171.36.28 (release 01-02-2013 CrysAlis171 .NET)
Empirical absorption correction using spherical harmonics,
implemented in SCALE3 ABSPACK scaling algorithm.
;
_exptl_crystal_colour Colourless
_exptl_crystal_density_diffrn 1.445
_exptl_crystal_description Parallelepiped
_exptl_crystal_F_000 1104
_exptl_crystal_size_max 0.50
_exptl_crystal_size_mid 0.40
_exptl_crystal_size_min 0.20
_refine_diff_density_max 0.329
_refine_diff_density_min -0.420
_refine_diff_density_rms 0.059
_refine_ls_extinction_coef .
_refine_ls_extinction_method none
_refine_ls_goodness_of_fit_ref 0.971
_refine_ls_hydrogen_treatment mixed
_refine_ls_matrix_type full
_refine_ls_number_parameters 176
_refine_ls_number_reflns 3601
_refine_ls_number_restraints 0
_refine_ls_restrained_S_all 0.971
_refine_ls_R_factor_all 0.0720
_refine_ls_R_factor_gt 0.0482
_refine_ls_shift/su_max 0.000
_refine_ls_shift/su_mean 0.000
_refine_ls_structure_factor_coef Fsqd
_refine_ls_weighting_details 'w=1/[\s^2^(Fo^2^)+(0.0463P)^2^+1.4827P] where P=(Fo^2^+2Fc^2^)/3'
_refine_ls_weighting_scheme calc
_refine_ls_wR_factor_gt 0.1087
_refine_ls_wR_factor_ref 0.1244
_reflns_Friedel_coverage 0.000
_reflns_Friedel_fraction_full .
_reflns_Friedel_fraction_max .
_reflns_number_gt 2586
_reflns_number_total 3601
_reflns_threshold_expression 'I > 2\s(I)'
_cod_data_source_file Exp_Form-II2FSynchrotron_Form-II_240K.cif
_cod_data_source_block 240k_smz-f2_a
_cod_database_code 1547446
_shelx_space_group_comment
;
The symmetry employed for this shelxl refinement is uniquely defined
by the following loop, which should always be used as a source of
symmetry information in preference to the above space-group names.
They are only intended as comments.
;
_shelx_estimated_absorpt_t_min 0.878
_shelx_estimated_absorpt_t_max 0.949

loop_
_space_group_symop_operation_xyz
'x, y, z'
'-x+1/2, -y, z+1/2'
'-x, y+1/2, -z+1/2'
'x+1/2, -y+1/2, -z'
'-x, -y, -z'
'x-1/2, y, -z-1/2'
'x, -y-1/2, z-1/2'
'-x-1/2, y-1/2, z'

loop_
_atom_site_label
_atom_site_type_symbol
_atom_site_fract_x
_atom_site_fract_y
_atom_site_fract_z
_atom_site_U_iso_or_equiv
_atom_site_adp_type
_atom_site_occupancy
_atom_site_site_symmetry_order
_atom_site_calc_flag
_atom_site_refinement_flags_posn
_atom_site_refinement_flags_adp
_atom_site_refinement_flags_occupancy
_atom_site_disorder_assembly
_atom_site_disorder_group
S1 S 0.33245(6) 0.34639(4) 0.38971(2) 0.03164(13) Uani 1 1 d . . . . .
O2 O 0.19769(15) 0.39709(12) 0.40961(6) 0.0398(3) Uani 1 1 d . . . . .
O1 O 0.34217(18) 0.22411(11) 0.38631(6) 0.0419(4) Uani 1 1 d . . . . .
N4 N 0.66630(18) 0.42639(14) 0.48539(7) 0.0354(4) Uani 1 1 d . . . . .
N3 N 0.65579(19) 0.28566(13) 0.40898(7) 0.0361(4) Uani 1 1 d . . . . .
N2 N 0.45169(19) 0.39480(14) 0.43749(7) 0.0349(4) Uani 1 1 d . . . . .
N1 N 0.4560(3) 0.53277(19) 0.15515(8) 0.0503(5) Uani 1 1 d . . . . .
C1 C 0.3757(2) 0.40410(15) 0.32171(8) 0.0328(4) Uani 1 1 d . . . . .
C2 C 0.4488(3) 0.33827(17) 0.28047(9) 0.0428(5) Uani 1 1 d . . . . .
H2 H 0.4787 0.2641 0.2898 0.056 Uiso 1 1 calc R U . . .
C3 C 0.4775(3) 0.38212(17) 0.22572(9) 0.0450(5) Uani 1 1 d . . . . .
H3 H 0.5273 0.3374 0.1985 0.058 Uiso 1 1 calc R U . . .
C4 C 0.4327(2) 0.49313(17) 0.21059(8) 0.0385(4) Uani 1 1 d . . . . .
C5 C 0.3598(2) 0.55908(16) 0.25298(9) 0.0398(5) Uani 1 1 d . . . . .
H5 H 0.3295 0.6332 0.2439 0.052 Uiso 1 1 calc R U . . .
C6 C 0.3327(2) 0.51536(15) 0.30785(8) 0.0355(4) Uani 1 1 d . . . . .
H6 H 0.2856 0.5603 0.3357 0.046 Uiso 1 1 calc R U . . .
C7 C 0.5976(2) 0.36637(15) 0.44345(8) 0.0319(4) Uani 1 1 d . . . . .
C8 C 0.8080(2) 0.40123(19) 0.49283(9) 0.0412(5) Uani 1 1 d . . . . .
H8 H 0.8605 0.4406 0.5213 0.054 Uiso 1 1 calc R U . . .
C9 C 0.8792(2) 0.31983(19) 0.46022(9) 0.0420(5) Uani 1 1 d . . . . .
H9 H 0.9780 0.3040 0.4661 0.055 Uiso 1 1 calc R U . . .
C10 C 0.7988(2) 0.26202(17) 0.41821(9) 0.0390(5) Uani 1 1 d . . . . .
C11 C 0.8660(3) 0.1692(2) 0.38179(11) 0.0546(6) Uani 1 1 d . . . . .
H11A H 0.8222 0.0968 0.3916 0.071 Uiso 1 1 calc R U . . .
H11B H 0.9695 0.1659 0.3892 0.071 Uiso 1 1 calc R U . . .
H11C H 0.8496 0.1854 0.3412 0.071 Uiso 1 1 calc R U . . .
H1N2 H 0.419(3) 0.444(2) 0.4569(11) 0.045(7) Uiso 1 1 d . . . . .
H1N1 H 0.512(3) 0.492(2) 0.1336(12) 0.053(7) Uiso 1 1 d . . . . .
H2N1 H 0.453(3) 0.603(2) 0.1483(11) 0.056(8) Uiso 1 1 d . . . . .

loop_
_atom_site_aniso_label
_atom_site_aniso_U_11
_atom_site_aniso_U_22
_atom_site_aniso_U_33
_atom_site_aniso_U_23
_atom_site_aniso_U_13
_atom_site_aniso_U_12
S1 0.0324(3) 0.0334(2) 0.0291(2) -0.00247(16) -0.00066(17) -0.00377(18)
O2 0.0306(8) 0.0531(8) 0.0357(7) -0.0022(6) 0.0007(6) -0.0023(6)
O1 0.0555(10) 0.0312(7) 0.0391(7) -0.0016(5) 0.0003(7) -0.0082(6)
N4 0.0319(10) 0.0397(8) 0.0345(8) -0.0032(6) -0.0034(7) 0.0013(7)
N3 0.0373(10) 0.0358(8) 0.0351(8) -0.0024(6) 0.0037(7) 0.0057(7)
N2 0.0299(10) 0.0394(9) 0.0355(8) -0.0092(7) -0.0017(7) 0.0046(7)
N1 0.0688(15) 0.0429(10) 0.0394(10) 0.0050(8) 0.0137(9) 0.0031(10)
C1 0.0353(11) 0.0322(8) 0.0310(8) -0.0024(6) 0.0008(7) -0.0006(7)
C2 0.0546(15) 0.0357(10) 0.0381(10) 0.0011(7) 0.0077(9) 0.0107(9)
C3 0.0576(15) 0.0394(10) 0.0379(10) -0.0030(8) 0.0130(10) 0.0082(10)
C4 0.0424(12) 0.0389(10) 0.0341(9) -0.0003(7) 0.0042(8) -0.0048(9)
C5 0.0485(13) 0.0291(8) 0.0419(10) 0.0002(7) 0.0066(9) -0.0010(8)
C6 0.0398(12) 0.0302(8) 0.0364(9) -0.0055(7) 0.0058(8) -0.0011(8)
C7 0.0331(11) 0.0334(8) 0.0292(8) 0.0020(6) 0.0017(7) 0.0014(8)
C8 0.0339(12) 0.0519(12) 0.0380(10) 0.0017(8) -0.0042(8) 0.0012(9)
C9 0.0308(12) 0.0540(12) 0.0413(11) 0.0084(9) 0.0019(8) 0.0067(9)
C10 0.0397(12) 0.0381(10) 0.0392(10) 0.0072(8) 0.0094(9) 0.0064(8)
C11 0.0510(16) 0.0530(13) 0.0599(14) -0.0049(10) 0.0127(12) 0.0148(11)

loop_
_atom_type_symbol
_atom_type_description
_atom_type_scat_dispersion_real
_atom_type_scat_dispersion_imag
_atom_type_scat_source
C C 0.0033 0.0016 'International Tables Vol C Tables 4.2.6.8 and 6.1.1.4'
H H 0.0000 0.0000 'International Tables Vol C Tables 4.2.6.8 and 6.1.1.4'
N N 0.0061 0.0033 'International Tables Vol C Tables 4.2.6.8 and 6.1.1.4'
O O 0.0106 0.0060 'International Tables Vol C Tables 4.2.6.8 and 6.1.1.4'
S S 0.1246 0.1234 'International Tables Vol C Tables 4.2.6.8 and 6.1.1.4'

loop_
_geom_angle_atom_site_label_1
_geom_angle_atom_site_label_2
_geom_angle_atom_site_label_3
_geom_angle
_geom_angle_site_symmetry_1
_geom_angle_site_symmetry_3
O1 S1 O2 118.65(9) . .
O1 S1 N2 109.71(9) . .
O2 S1 N2 102.41(9) . .
O1 S1 C1 108.80(8) . .
O2 S1 C1 108.58(9) . .
N2 S1 C1 108.18(9) . .
C8 N4 C7 115.39(17) . .
C7 N3 C10 115.81(18) . .
C7 N2 S1 128.55(14) . .
C7 N2 H1N2 119.3(18) . .
S1 N2 H1N2 111.9(18) . .
C4 N1 H1N1 116.3(17) . .
C4 N1 H2N1 120.1(18) . .
H1N1 N1 H2N1 117(3) . .
C2 C1 C6 119.72(17) . .
C2 C1 S1 120.26(15) . .
C6 C1 S1 119.99(14) . .
C3 C2 C1 120.33(18) . .
C3 C2 H2 119.8 . .
C1 C2 H2 119.8 . .
C2 C3 C4 120.78(18) . .
C2 C3 H3 119.6 . .
C4 C3 H3 119.6 . .
N1 C4 C3 119.74(19) . .
N1 C4 C5 122.00(19) . .
C3 C4 C5 118.22(18) . .
C6 C5 C4 120.81(18) . .
C6 C5 H5 119.6 . .
C4 C5 H5 119.6 . .
C5 C6 C1 120.12(17) . .
C5 C6 H6 119.9 . .
C1 C6 H6 119.9 . .
N3 C7 N4 127.00(19) . .
N3 C7 N2 119.63(17) . .
N4 C7 N2 113.37(16) . .
N4 C8 C9 122.7(2) . .
N4 C8 H8 118.6 . .
C9 C8 H8 118.6 . .
C8 C9 C10 117.6(2) . .
C8 C9 H9 121.2 . .
C10 C9 H9 121.2 . .
N3 C10 C9 121.46(19) . .
N3 C10 C11 117.2(2) . .
C9 C10 C11 121.3(2) . .
C10 C11 H11A 109.5 . .
C10 C11 H11B 109.5 . .
H11A C11 H11B 109.5 . .
C10 C11 H11C 109.5 . .
H11A C11 H11C 109.5 . .
H11B C11 H11C 109.5 . .

loop_
_geom_bond_atom_site_label_1
_geom_bond_atom_site_label_2
_geom_bond_distance
_geom_bond_site_symmetry_2
S1 O1 1.4288(14) .
S1 O2 1.4378(15) .
S1 N2 1.6419(17) .
S1 C1 1.7398(19) .
N4 C8 1.337(3) .
N4 C7 1.343(2) .
N3 C7 1.337(2) .
N3 C10 1.350(3) .
N2 C7 1.378(3) .
N2 H1N2 0.79(2) .
N1 C4 1.366(3) .
N1 H1N1 0.85(3) .
N1 H2N1 0.83(3) .
C1 C2 1.386(3) .
C1 C6 1.390(3) .
C2 C3 1.378(3) .
C2 H2 0.9300 .
C3 C4 1.399(3) .
C3 H3 0.9300 .
C4 C5 1.404(3) .
C5 C6 1.377(3) .
C5 H5 0.9300 .
C6 H6 0.9300 .
C8 C9 1.370(3) .
C8 H8 0.9300 .
C9 C10 1.384(3) .
C9 H9 0.9300 .
C10 C11 1.496(3) .
C11 H11A 0.9600 .
C11 H11B 0.9600 .
C11 H11C 0.9600 .

loop_
_geom_hbond_atom_site_label_D
_geom_hbond_atom_site_label_H
_geom_hbond_atom_site_label_A
_geom_hbond_distance_DH
_geom_hbond_distance_HA
_geom_hbond_distance_DA
_geom_hbond_angle_DHA
_geom_hbond_site_symmetry_A
C6 H6 O1 0.93 2.52 3.417(2) 162.9 8_665
C8 H8 O2 0.93 2.52 3.240(3) 134.5 5_666
C9 H9 O2 0.93 2.62 3.255(3) 126.0 1_655
N2 H1N2 N4 0.79(2) 2.15(2) 2.933(2) 176(2) 5_666
N1 H1N1 O2 0.85(3) 2.25(3) 3.091(3) 168(2) 6_656
N1 H2N1 O1 0.83(3) 2.47(3) 3.042(3) 126(2) 3_655
N1 H2N1 N3 0.83(3) 2.69(3) 3.444(3) 152(2) 3_655

loop_
_geom_torsion_atom_site_label_1
_geom_torsion_atom_site_label_2
_geom_torsion_atom_site_label_3
_geom_torsion_atom_site_label_4
_geom_torsion
_geom_torsion_site_symmetry_1
_geom_torsion_site_symmetry_2
_geom_torsion_site_symmetry_3
_geom_torsion_site_symmetry_4
O1 S1 N2 C7 46.8(2) . . . .
O2 S1 N2 C7 173.67(17) . . . .
C1 S1 N2 C7 -71.77(19) . . . .
O1 S1 C1 C2 -17.4(2) . . . .
O2 S1 C1 C2 -147.85(18) . . . .
N2 S1 C1 C2 101.72(19) . . . .
O1 S1 C1 C6 160.46(16) . . . .
O2 S1 C1 C6 30.02(19) . . . .
N2 S1 C1 C6 -80.41(18) . . . .
C6 C1 C2 C3 -0.7(3) . . . .
S1 C1 C2 C3 177.15(18) . . . .
C1 C2 C3 C4 -0.5(4) . . . .
C2 C3 C4 N1 -176.8(2) . . . .
C2 C3 C4 C5 1.0(3) . . . .
N1 C4 C5 C6 177.5(2) . . . .
C3 C4 C5 C6 -0.3(3) . . . .
C4 C5 C6 C1 -0.9(3) . . . .
C2 C1 C6 C5 1.4(3) . . . .
S1 C1 C6 C5 -176.48(16) . . . .
C10 N3 C7 N4 0.7(3) . . . .
C10 N3 C7 N2 -179.18(17) . . . .
C8 N4 C7 N3 -0.1(3) . . . .
C8 N4 C7 N2 179.76(17) . . . .
S1 N2 C7 N3 -3.3(3) . . . .
S1 N2 C7 N4 176.77(14) . . . .
C7 N4 C8 C9 -0.1(3) . . . .
N4 C8 C9 C10 -0.2(3) . . . .
C7 N3 C10 C9 -1.1(3) . . . .
C7 N3 C10 C11 177.92(18) . . . .
C8 C9 C10 N3 0.8(3) . . . .
C8 C9 C10 C11 -178.1(2) . . . .
